data_4106336
loop_
_publ_author_name
'Jin-Kyun Lee'
'Michael C. Gwinner'
'Reinhard Berger'
'Carol Newby'
'Rudolf Zentel'
'Richard H. Friend'
'Henning Sirringhaus'
'Christopher K. Ober'

_publ_section_title
;
 High-Performance Electron-Transporting Polymers Derived from a Heteroaryl
 Bis(trifluoroborate)
;
_journal_name_full 'Journal of the American Chemical Society'
_journal_page_first 9949
_journal_page_last 9951
_journal_paper_doi 10.1021/ja201485p
_journal_volume 133
_journal_year 2011
_chemical_formula_sum 'C23 H37 B2 F6 K2 N3'
_chemical_formula_weight 569.37
_chemical_name_systematic
; 
 ? 
;
_space_group_IT_number 2
_symmetry_cell_setting triclinic
_symmetry_space_group_name_Hall '-P 1'
_symmetry_space_group_name_H-M 'P -1'
_atom_sites_solution_hydrogens geom
_atom_sites_solution_primary direct
_atom_sites_solution_secondary difmap
_audit_creation_method SHELXL-97
_cell_angle_alpha 97.167(2)
_cell_angle_beta 90.431(2)
_cell_angle_gamma 109.3110(10)
_cell_formula_units_Z 4
_cell_length_a 7.0412(4)
_cell_length_b 10.3913(7)
_cell_length_c 40.539(3)
_cell_measurement_reflns_used 8364
_cell_measurement_temperature 173(2)
_cell_measurement_theta_max 27.60
_cell_measurement_theta_min 2.22
_cell_volume 2773.6(3)
_computing_cell_refinement 'Bruker SAINT+'
_computing_data_collection 'Bruker APEX2'
_computing_data_reduction 'Bruker SAINT+'
_computing_molecular_graphics 'Bruker SHELXTL'
_computing_publication_material 'Bruker SHELXTL'
_computing_structure_refinement 'SHELXL-97 (Sheldrick, 1997)'
_computing_structure_solution 'SHELXS-97 (Sheldrick, 1990)'
_diffrn_ambient_temperature 173(2)
_diffrn_measured_fraction_theta_full 0.989
_diffrn_measured_fraction_theta_max 0.989
_diffrn_measurement_device_type 'Bruker X8 APEX II diffractometer'
_diffrn_measurement_method 'phi and omega scans'
_diffrn_radiation_monochromator graphite
_diffrn_radiation_source 'fine-focus sealed tube'
_diffrn_radiation_type MoK\a
_diffrn_radiation_wavelength 0.71073
_diffrn_reflns_av_R_equivalents 0.0353
_diffrn_reflns_av_sigmaI/netI 0.0397
_diffrn_reflns_limit_h_max 8
_diffrn_reflns_limit_h_min -7
_diffrn_reflns_limit_k_max 12
_diffrn_reflns_limit_k_min -12
_diffrn_reflns_limit_l_max 50
_diffrn_reflns_limit_l_min -50
_diffrn_reflns_number 36891
_diffrn_reflns_theta_full 26.37
_diffrn_reflns_theta_max 26.37
_diffrn_reflns_theta_min 1.52
_diffrn_standards_number 0
_exptl_absorpt_coefficient_mu 0.399
_exptl_absorpt_correction_T_max 0.9901
_exptl_absorpt_correction_T_min 0.8566
_exptl_absorpt_correction_type multi-scan
_exptl_absorpt_process_details SADABS
_exptl_crystal_colour colourless
_exptl_crystal_density_diffrn 1.364
_exptl_crystal_description plate
_exptl_crystal_F_000 1192
_exptl_crystal_size_max 0.40
_exptl_crystal_size_mid 0.15
_exptl_crystal_size_min 0.03
_refine_diff_density_max 0.439
_refine_diff_density_min -0.401
_refine_diff_density_rms 0.050
_refine_ls_extinction_method none
_refine_ls_goodness_of_fit_ref 0.989
_refine_ls_hydrogen_treatment riding
_refine_ls_matrix_type full
_refine_ls_number_parameters 649
_refine_ls_number_reflns 11179
_refine_ls_number_restraints 0
_refine_ls_restrained_S_all 0.989
_refine_ls_R_factor_all 0.0669
_refine_ls_R_factor_gt 0.0423
_refine_ls_shift/su_max 0.001
_refine_ls_shift/su_mean 0.000
_refine_ls_structure_factor_coef Fsqd
_refine_ls_weighting_details 'calc w=1/[\s^2^(Fo^2^)+(0.0421P)^2^+1.7806P] where P=(Fo^2^+2Fc^2^)/3'
_refine_ls_weighting_scheme calc
_refine_ls_wR_factor_gt 0.0945
_refine_ls_wR_factor_ref 0.1061
_reflns_number_gt 8022
_reflns_number_total 11179
_reflns_threshold_expression >2sigma(I)
_cod_data_source_file ja201485p_si_002.cif
_cod_data_source_block jkl2
_cod_database_code 4106336

loop_
_symmetry_equiv_pos_as_xyz
'x, y, z'
'-x, -y, -z'

loop_
_atom_site_label
_atom_site_type_symbol
_atom_site_fract_x
_atom_site_fract_y
_atom_site_fract_z
_atom_site_U_iso_or_equiv
_atom_site_adp_type
_atom_site_occupancy
_atom_site_symmetry_multiplicity
_atom_site_calc_flag
_atom_site_refinement_flags
K1 K 0.80599(7) 0.42360(5) 0.215767(14) 0.03049(13) Uani 1 1 d .
K2 K 1.16266(7) 0.14735(5) 0.196891(14) 0.02957(12) Uani 1 1 d .
K3 K 0.66569(7) 0.14870(5) 0.288187(14) 0.02986(13) Uani 1 1 d .
K4 K 1.30017(7) 0.42521(5) 0.304755(14) 0.03214(13) Uani 1 1 d .
F1 F 0.16227(19) -0.57512(13) 0.19102(4) 0.0374(3) Uani 1 1 d .
F2 F 0.1983(2) -0.52459(14) 0.24627(4) 0.0417(4) Uani 1 1 d .
F3 F 0.4301(2) -0.59443(13) 0.21784(5) 0.0518(5) Uani 1 1 d .
F4 F 0.80964(19) 0.17270(12) 0.22566(3) 0.0315(3) Uani 1 1 d .
F5 F 0.80481(18) 0.11876(12) 0.17000(3) 0.0286(3) Uani 1 1 d .
F6 F 0.53157(18) 0.14971(12) 0.19383(4) 0.0344(3) Uani 1 1 d .
F7 F -0.3111(2) -0.59126(13) 0.27716(4) 0.0407(4) Uani 1 1 d .
F8 F -0.32603(19) -0.50475(13) 0.33003(3) 0.0355(3) Uani 1 1 d .
F9 F -0.07094(19) -0.58476(13) 0.31529(4) 0.0403(4) Uani 1 1 d .
F10 F 0.33089(18) 0.17432(12) 0.31269(3) 0.0286(3) Uani 1 1 d .
F11 F 0.2828(2) 0.12811(13) 0.25735(3) 0.0362(3) Uani 1 1 d .
F12 F 0.03043(18) 0.15269(12) 0.28870(4) 0.0356(3) Uani 1 1 d .
N1 N 0.7297(3) -0.37097(17) 0.18318(5) 0.0248(4) Uani 1 1 d .
N2 N 0.8738(3) -0.27318(17) 0.17086(5) 0.0234(4) Uani 1 1 d .
N3 N 0.8606(3) -0.14808(17) 0.17495(5) 0.0230(4) Uani 1 1 d .
N4 N 0.2663(3) -0.30806(18) 0.32795(5) 0.0260(4) Uani 1 1 d .
N5 N 0.4195(3) -0.19076(17) 0.33374(5) 0.0246(4) Uani 1 1 d .
N6 N 0.3986(3) -0.08317(17) 0.32161(4) 0.0233(4) Uani 1 1 d .
C1 C 0.6080(3) -0.3037(2) 0.19695(5) 0.0202(4) Uani 1 1 d .
C2 C 0.4283(3) -0.3550(2) 0.21374(5) 0.0217(4) Uani 1 1 d .
C3 C 0.3476(3) -0.2556(2) 0.22507(6) 0.0253(5) Uani 1 1 d .
H3A H 0.2296 -0.2817 0.2374 0.030 Uiso 1 1 calc R
C4 C 0.4288(3) -0.1167(2) 0.21966(6) 0.0246(5) Uani 1 1 d .
H4B H 0.3615 -0.0553 0.2284 0.030 Uiso 1 1 calc R
C5 C 0.5984(3) -0.0651(2) 0.20260(5) 0.0216(4) Uani 1 1 d .
C6 C 0.6893(3) -0.1650(2) 0.19175(5) 0.0207(4) Uani 1 1 d .
C7 C 1.0303(3) -0.3083(2) 0.15085(6) 0.0268(5) Uani 1 1 d .
H7A H 1.1168 -0.3374 0.1660 0.032 Uiso 1 1 calc R
C8 C 0.9244(3) -0.4304(2) 0.12469(6) 0.0289(5) Uani 1 1 d .
H8A H 1.0279 -0.4568 0.1118 0.035 Uiso 1 1 calc R
H8B H 0.8495 -0.5093 0.1362 0.035 Uiso 1 1 calc R
C9 C 0.7792(4) -0.4054(2) 0.10055(6) 0.0345(6) Uani 1 1 d .
H9A H 0.6774 -0.3766 0.1133 0.041 Uiso 1 1 calc R
H9B H 0.8544 -0.3287 0.0884 0.041 Uiso 1 1 calc R
C10 C 0.6724(4) -0.5297(3) 0.07562(6) 0.0374(6) Uani 1 1 d .
H10A H 0.6223 -0.6112 0.0875 0.045 Uiso 1 1 calc R
H10B H 0.7705 -0.5462 0.0597 0.045 Uiso 1 1 calc R
C11 C 0.4970(4) -0.5156(3) 0.05632(6) 0.0375(6) Uani 1 1 d .
H11A H 0.5478 -0.4358 0.0439 0.045 Uiso 1 1 calc R
H11B H 0.4010 -0.4962 0.0723 0.045 Uiso 1 1 calc R
C12 C 0.3855(4) -0.6417(3) 0.03203(6) 0.0402(6) Uani 1 1 d .
H12A H 0.4760 -0.6532 0.0142 0.048 Uiso 1 1 calc R
H12B H 0.3521 -0.7237 0.0438 0.048 Uiso 1 1 calc R
C13 C 0.1941(4) -0.6359(3) 0.01635(6) 0.0410(6) Uani 1 1 d .
H13A H 0.2282 -0.5563 0.0037 0.049 Uiso 1 1 calc R
H13B H 0.1061 -0.6202 0.0342 0.049 Uiso 1 1 calc R
C14 C 0.0782(4) -0.7644(3) -0.00676(7) 0.0525(8) Uani 1 1 d .
H14A H 0.1626 -0.7763 -0.0255 0.063 Uiso 1 1 calc R
H14B H 0.0528 -0.8448 0.0054 0.063 Uiso 1 1 calc R
C15 C -0.1202(5) -0.7628(4) -0.02055(9) 0.0769(11) Uani 1 1 d .
H15A H -0.1875 -0.8494 -0.0350 0.115 Uiso 1 1 calc R
H15B H -0.0963 -0.6857 -0.0334 0.115 Uiso 1 1 calc R
H15C H -0.2058 -0.7524 -0.0022 0.115 Uiso 1 1 calc R
C16 C 1.1621(3) -0.1811(2) 0.13715(6) 0.0287(5) Uani 1 1 d .
H16A H 1.2266 -0.1089 0.1560 0.034 Uiso 1 1 calc R
H16B H 1.0756 -0.1462 0.1239 0.034 Uiso 1 1 calc R
C17 C 1.3261(3) -0.2053(2) 0.11535(6) 0.0320(5) Uani 1 1 d .
H17A H 1.4133 -0.2404 0.1284 0.038 Uiso 1 1 calc R
H17B H 1.2629 -0.2759 0.0961 0.038 Uiso 1 1 calc R
C18 C 1.4533(4) -0.0744(2) 0.10284(6) 0.0349(6) Uani 1 1 d .
H18A H 1.3630 -0.0317 0.0932 0.042 Uiso 1 1 calc R
H18B H 1.5318 -0.0093 0.1220 0.042 Uiso 1 1 calc R
C19 C 1.5969(4) -0.0954(3) 0.07699(7) 0.0421(6) Uani 1 1 d .
H19A H 1.5212 -0.1700 0.0593 0.051 Uiso 1 1 calc R
H19B H 1.6993 -0.1257 0.0875 0.051 Uiso 1 1 calc R
C20 C 1.7040(4) 0.0335(3) 0.06105(7) 0.0491(7) Uani 1 1 d .
H20A H 1.7773 0.0076 0.0420 0.059 Uiso 1 1 calc R
H20B H 1.6010 0.0675 0.0521 0.059 Uiso 1 1 calc R
C21 C 1.8511(4) 0.1495(3) 0.08405(7) 0.0471(7) Uani 1 1 d .
H21A H 1.9017 0.2307 0.0721 0.057 Uiso 1 1 calc R
H21B H 1.7787 0.1749 0.1033 0.057 Uiso 1 1 calc R
C22 C 2.0282(4) 0.1164(3) 0.09686(8) 0.0524(8) Uani 1 1 d .
H22A H 2.0917 0.0810 0.0777 0.063 Uiso 1 1 calc R
H22B H 1.9790 0.0423 0.1110 0.063 Uiso 1 1 calc R
C23 C 2.1855(5) 0.2373(3) 0.11668(8) 0.0648(9) Uani 1 1 d .
H23A H 2.2961 0.2086 0.1242 0.097 Uiso 1 1 calc R
H23B H 2.1251 0.2716 0.1361 0.097 Uiso 1 1 calc R
H23C H 2.2376 0.3106 0.1027 0.097 Uiso 1 1 calc R
C24 C 0.1293(3) -0.2743(2) 0.31031(5) 0.0225(5) Uani 1 1 d .
C25 C -0.0659(3) -0.3579(2) 0.29750(6) 0.0240(5) Uani 1 1 d .
C26 C -0.1600(3) -0.2896(2) 0.27974(6) 0.0266(5) Uani 1 1 d .
H26A H -0.2891 -0.3405 0.2694 0.032 Uiso 1 1 calc R
C27 C -0.0777(3) -0.1491(2) 0.27585(6) 0.0254(5) Uani 1 1 d .
H27A H -0.1538 -0.1111 0.2630 0.030 Uiso 1 1 calc R
C28 C 0.1068(3) -0.0645(2) 0.28969(5) 0.0208(4) Uani 1 1 d .
C29 C 0.2116(3) -0.1343(2) 0.30641(5) 0.0213(4) Uani 1 1 d .
C30 C 0.6016(3) -0.1828(2) 0.35357(6) 0.0287(5) Uani 1 1 d .
H30A H 0.6701 -0.2411 0.3404 0.034 Uiso 1 1 calc R
C31 C 0.5398(4) -0.2428(3) 0.38578(6) 0.0355(6) Uani 1 1 d .
H31A H 0.4458 -0.3382 0.3801 0.043 Uiso 1 1 calc R
H31B H 0.6613 -0.2479 0.3972 0.043 Uiso 1 1 calc R
C32 C 0.4409(4) -0.1651(3) 0.40986(6) 0.0417(6) Uani 1 1 d .
H32A H 0.3083 -0.1720 0.4000 0.050 Uiso 1 1 calc R
H32B H 0.5252 -0.0667 0.4134 0.050 Uiso 1 1 calc R
C33 C 0.4112(5) -0.2193(3) 0.44313(7) 0.0546(8) Uani 1 1 d .
H33A H 0.3439 -0.3203 0.4392 0.066 Uiso 1 1 calc R
H33B H 0.5448 -0.2006 0.4544 0.066 Uiso 1 1 calc R
C34 C 0.2878(5) -0.1566(4) 0.46578(7) 0.0599(8) Uani 1 1 d .
H34A H 0.1550 -0.1741 0.4544 0.072 Uiso 1 1 calc R
H34B H 0.3561 -0.0557 0.4699 0.072 Uiso 1 1 calc R
C35 C 0.2548(6) -0.2125(4) 0.49913(8) 0.0705(10) Uani 1 1 d .
H35A H 0.1905 -0.3138 0.4949 0.085 Uiso 1 1 calc R
H35B H 0.3876 -0.1926 0.5108 0.085 Uiso 1 1 calc R
C36 C 0.1267(7) -0.1537(5) 0.52154(9) 0.0858(13) Uani 1 1 d .
H36A H 0.1847 -0.0521 0.5240 0.103 Uiso 1 1 calc R
H36B H 0.1342 -0.1817 0.5439 0.103 Uiso 1 1 calc R
C37 C -0.0934(7) -0.1963(5) 0.50996(10) 0.0942(14) Uani 1 1 d .
H37A H -0.1585 -0.1419 0.5247 0.113 Uiso 1 1 calc R
H37B H -0.1006 -0.1719 0.4873 0.113 Uiso 1 1 calc R
C38 C -0.2124(8) -0.3462(6) 0.50933(12) 0.1195(18) Uani 1 1 d .
H38A H -0.3521 -0.3634 0.5017 0.179 Uiso 1 1 calc R
H38B H -0.2097 -0.3717 0.5318 0.179 Uiso 1 1 calc R
H38C H -0.1530 -0.4015 0.4941 0.179 Uiso 1 1 calc R
C39 C 0.7458(3) -0.0354(2) 0.35839(6) 0.0302(5) Uani 1 1 d .
H39A H 0.6764 0.0248 0.3699 0.036 Uiso 1 1 calc R
H39B H 0.7803 -0.0061 0.3363 0.036 Uiso 1 1 calc R
C40 C 0.9398(3) -0.0151(3) 0.37838(6) 0.0347(6) Uani 1 1 d .
H40A H 0.9070 -0.0432 0.4007 0.042 Uiso 1 1 calc R
H40B H 1.0110 -0.0744 0.3670 0.042 Uiso 1 1 calc R
C41 C 1.0760(4) 0.1332(3) 0.38218(6) 0.0383(6) Uani 1 1 d .
H41A H 1.0847 0.1659 0.3601 0.046 Uiso 1 1 calc R
H41B H 1.0140 0.1892 0.3971 0.046 Uiso 1 1 calc R
C42 C 1.2862(4) 0.1575(3) 0.39585(7) 0.0428(6) Uani 1 1 d .
H42A H 1.2781 0.1256 0.4180 0.051 Uiso 1 1 calc R
H42B H 1.3486 0.1015 0.3810 0.051 Uiso 1 1 calc R
C43 C 1.4190(4) 0.3053(3) 0.39926(7) 0.0536(8) Uani 1 1 d .
H43A H 1.4180 0.3391 0.3775 0.064 Uiso 1 1 calc R
H43B H 1.3616 0.3600 0.4154 0.064 Uiso 1 1 calc R
C44 C 1.6328(5) 0.3302(4) 0.41040(12) 0.0901(13) Uani 1 1 d .
H44A H 1.6918 0.2767 0.3941 0.108 Uiso 1 1 calc R
H44B H 1.6348 0.2964 0.4321 0.108 Uiso 1 1 calc R
C45 C 1.7620(6) 0.4813(4) 0.41380(14) 0.1091(16) Uani 1 1 d .
H45A H 1.7144 0.5243 0.3965 0.131 Uiso 1 1 calc R
H45B H 1.7403 0.5268 0.4357 0.131 Uiso 1 1 calc R
C46 C 1.9628(8) 0.5070(6) 0.41122(19) 0.171(3) Uani 1 1 d .
H46A H 2.0322 0.6065 0.4129 0.257 Uiso 1 1 calc R
H46B H 1.9870 0.4622 0.3897 0.257 Uiso 1 1 calc R
H46C H 2.0143 0.4707 0.4292 0.257 Uiso 1 1 calc R
B1 B 0.3090(4) -0.5120(3) 0.21726(7) 0.0270(6) Uani 1 1 d .
B2 B 0.6851(3) 0.0923(2) 0.19731(6) 0.0225(5) Uani 1 1 d .
B3 B -0.1893(4) -0.5096(3) 0.30550(7) 0.0276(6) Uani 1 1 d .
B4 B 0.1868(4) 0.0965(2) 0.28713(6) 0.0223(5) Uani 1 1 d .

loop_
_atom_site_aniso_label
_atom_site_aniso_U_11
_atom_site_aniso_U_22
_atom_site_aniso_U_33
_atom_site_aniso_U_23
_atom_site_aniso_U_13
_atom_site_aniso_U_12
K1 0.0216(2) 0.0229(2) 0.0517(3) 0.0138(2) 0.0079(2) 0.0104(2)
K2 0.0176(2) 0.0252(3) 0.0469(3) 0.0069(2) 0.0012(2) 0.00772(19)
K3 0.0184(2) 0.0238(2) 0.0498(3) 0.0100(2) 0.0061(2) 0.00840(19)
K4 0.0237(3) 0.0201(2) 0.0547(4) 0.0069(2) 0.0016(2) 0.0095(2)
F1 0.0274(7) 0.0280(7) 0.0487(9) 0.0010(6) -0.0006(6) -0.0001(6)
F2 0.0473(9) 0.0290(7) 0.0453(9) 0.0137(7) 0.0155(7) 0.0045(6)
F3 0.0212(7) 0.0209(7) 0.1185(14) 0.0226(8) 0.0072(8) 0.0090(6)
F4 0.0330(7) 0.0199(6) 0.0380(8) 0.0013(6) -0.0013(6) 0.0049(5)
F5 0.0232(7) 0.0266(7) 0.0377(8) 0.0110(6) 0.0069(5) 0.0080(5)
F6 0.0214(7) 0.0235(7) 0.0648(10) 0.0146(6) 0.0080(6) 0.0130(5)
F7 0.0458(9) 0.0206(7) 0.0454(9) 0.0018(6) -0.0012(7) -0.0017(6)
F8 0.0267(7) 0.0319(7) 0.0493(9) 0.0111(6) 0.0139(6) 0.0096(6)
F9 0.0250(7) 0.0240(7) 0.0779(11) 0.0191(7) 0.0102(7) 0.0116(6)
F10 0.0237(7) 0.0199(6) 0.0416(8) 0.0035(6) -0.0028(6) 0.0068(5)
F11 0.0484(9) 0.0247(7) 0.0376(8) 0.0119(6) 0.0129(7) 0.0119(6)
F12 0.0208(7) 0.0216(7) 0.0678(10) 0.0054(6) -0.0019(6) 0.0118(5)
N1 0.0234(10) 0.0200(9) 0.0329(11) 0.0061(8) 0.0052(8) 0.0088(8)
N2 0.0199(9) 0.0199(9) 0.0335(11) 0.0062(8) 0.0059(8) 0.0098(7)
N3 0.0198(9) 0.0168(9) 0.0335(10) 0.0045(8) 0.0048(8) 0.0073(7)
N4 0.0235(10) 0.0197(9) 0.0365(11) 0.0079(8) 0.0036(8) 0.0078(8)
N5 0.0230(9) 0.0200(9) 0.0333(11) 0.0058(8) 0.0016(8) 0.0098(8)
N6 0.0220(9) 0.0179(9) 0.0321(10) 0.0060(8) 0.0007(8) 0.0084(7)
C1 0.0180(10) 0.0157(10) 0.0271(11) 0.0021(9) 0.0005(8) 0.0064(8)
C2 0.0165(10) 0.0184(10) 0.0303(12) 0.0040(9) -0.0004(9) 0.0059(8)
C3 0.0213(11) 0.0216(11) 0.0333(13) 0.0066(10) 0.0072(9) 0.0064(9)
C4 0.0212(11) 0.0194(11) 0.0349(13) 0.0027(9) 0.0052(9) 0.0092(9)
C5 0.0181(10) 0.0181(10) 0.0280(12) 0.0012(9) 0.0012(9) 0.0059(8)
C6 0.0188(10) 0.0173(10) 0.0259(11) 0.0030(9) 0.0011(8) 0.0058(8)
C7 0.0260(12) 0.0267(12) 0.0334(13) 0.0053(10) 0.0078(10) 0.0156(10)
C8 0.0288(12) 0.0253(12) 0.0364(13) 0.0029(10) 0.0086(10) 0.0144(10)
C9 0.0349(14) 0.0321(13) 0.0370(14) 0.0027(11) -0.0001(11) 0.0124(11)
C10 0.0357(14) 0.0335(14) 0.0410(15) 0.0011(11) 0.0029(11) 0.0103(11)
C11 0.0366(14) 0.0355(14) 0.0369(14) 0.0038(11) 0.0015(11) 0.0077(11)
C12 0.0404(15) 0.0384(15) 0.0382(15) 0.0017(12) 0.0048(12) 0.0096(12)
C13 0.0368(14) 0.0481(16) 0.0347(14) 0.0051(12) 0.0049(11) 0.0098(12)
C14 0.0462(17) 0.0551(19) 0.0436(17) -0.0023(14) -0.0009(13) 0.0036(14)
C15 0.050(2) 0.091(3) 0.071(2) -0.010(2) -0.0208(17) 0.0080(19)
C16 0.0230(11) 0.0279(12) 0.0364(13) 0.0037(10) 0.0056(10) 0.0103(9)
C17 0.0261(12) 0.0355(13) 0.0377(14) 0.0047(11) 0.0080(10) 0.0146(10)
C18 0.0286(13) 0.0378(14) 0.0400(15) 0.0051(11) 0.0080(11) 0.0133(11)
C19 0.0345(14) 0.0473(16) 0.0474(16) 0.0093(13) 0.0140(12) 0.0163(12)
C20 0.0457(17) 0.0594(19) 0.0500(18) 0.0214(15) 0.0184(14) 0.0225(14)
C21 0.0490(17) 0.0406(15) 0.0619(19) 0.0267(14) 0.0261(14) 0.0208(13)
C22 0.0474(17) 0.0515(18) 0.063(2) 0.0129(15) 0.0151(15) 0.0207(14)
C23 0.060(2) 0.069(2) 0.059(2) 0.0149(17) 0.0160(16) 0.0101(17)
C24 0.0226(11) 0.0190(10) 0.0284(12) 0.0056(9) 0.0052(9) 0.0092(9)
C25 0.0216(11) 0.0183(11) 0.0322(12) 0.0029(9) 0.0054(9) 0.0067(9)
C26 0.0197(11) 0.0209(11) 0.0360(13) 0.0016(10) 0.0006(9) 0.0033(9)
C27 0.0229(11) 0.0209(11) 0.0344(13) 0.0062(10) -0.0002(9) 0.0094(9)
C28 0.0181(10) 0.0188(10) 0.0265(11) 0.0047(9) 0.0035(8) 0.0068(8)
C29 0.0182(10) 0.0176(10) 0.0286(12) 0.0029(9) 0.0032(9) 0.0069(8)
C30 0.0265(12) 0.0279(12) 0.0370(13) 0.0061(10) -0.0019(10) 0.0153(10)
C31 0.0343(14) 0.0355(14) 0.0414(15) 0.0139(12) -0.0020(11) 0.0150(11)
C32 0.0440(16) 0.0461(16) 0.0399(15) 0.0137(13) 0.0047(12) 0.0187(13)
C33 0.062(2) 0.070(2) 0.0437(17) 0.0253(16) 0.0110(14) 0.0316(17)
C34 0.077(2) 0.073(2) 0.0403(17) 0.0169(16) 0.0100(16) 0.0346(19)
C35 0.089(3) 0.098(3) 0.0427(18) 0.0237(18) 0.0136(17) 0.050(2)
C36 0.126(4) 0.108(3) 0.046(2) 0.021(2) 0.023(2) 0.066(3)
C37 0.111(4) 0.144(4) 0.070(3) 0.046(3) 0.041(3) 0.087(3)
C38 0.124(4) 0.147(5) 0.105(4) 0.038(4) 0.029(3) 0.059(4)
C39 0.0256(12) 0.0301(12) 0.0369(14) 0.0063(10) -0.0001(10) 0.0116(10)
C40 0.0277(13) 0.0433(15) 0.0362(14) 0.0076(11) -0.0001(10) 0.0151(11)
C41 0.0316(13) 0.0468(15) 0.0369(14) 0.0033(12) -0.0035(11) 0.0145(12)
C42 0.0290(13) 0.0543(17) 0.0424(16) 0.0095(13) -0.0010(11) 0.0094(12)
C43 0.0515(18) 0.0557(19) 0.0440(17) 0.0064(14) -0.0051(14) 0.0054(15)
C44 0.047(2) 0.058(2) 0.150(4) 0.002(2) -0.019(2) 0.0017(17)
C45 0.064(3) 0.084(3) 0.157(5) -0.006(3) -0.011(3) 0.003(2)
C46 0.097(4) 0.113(5) 0.267(9) 0.020(5) 0.040(5) -0.011(3)
B1 0.0191(12) 0.0198(12) 0.0427(16) 0.0068(11) 0.0030(11) 0.0064(10)
B2 0.0161(11) 0.0179(12) 0.0353(14) 0.0055(11) 0.0036(10) 0.0073(9)
B3 0.0221(13) 0.0192(12) 0.0429(16) 0.0074(11) 0.0051(11) 0.0074(10)
B4 0.0201(12) 0.0176(12) 0.0319(14) 0.0055(10) 0.0023(10) 0.0089(10)

loop_
_atom_type_symbol
_atom_type_description
_atom_type_scat_dispersion_real
_atom_type_scat_dispersion_imag
_atom_type_scat_source
C C 0.0033 0.0016 'International Tables Vol C Tables 4.2.6.8 and 6.1.1.4'
H H 0.0000 0.0000 'International Tables Vol C Tables 4.2.6.8 and 6.1.1.4'
B B 0.0013 0.0007 'International Tables Vol C Tables 4.2.6.8 and 6.1.1.4'
N N 0.0061 0.0033 'International Tables Vol C Tables 4.2.6.8 and 6.1.1.4'
F F 0.0171 0.0103 'International Tables Vol C Tables 4.2.6.8 and 6.1.1.4'
K K 0.2009 0.2494 'International Tables Vol C Tables 4.2.6.8 and 6.1.1.4'

loop_
_geom_angle_atom_site_label_1
_geom_angle_atom_site_label_2
_geom_angle_atom_site_label_3
_geom_angle
_geom_angle_site_symmetry_1
_geom_angle_site_symmetry_3
F3 K1 F7 69.94(5) 1_565 1_665
F3 K1 F4 104.77(4) 1_565 .
F7 K1 F4 77.90(4) 1_665 .
F3 K1 F1 160.26(6) 1_565 1_665
F7 K1 F1 129.29(5) 1_665 1_665
F4 K1 F1 78.48(4) . 1_665
F3 K1 N1 68.73(5) 1_565 1_565
F7 K1 N1 116.26(5) 1_665 1_565
F4 K1 N1 158.79(5) . 1_565
F1 K1 N1 101.07(5) 1_665 1_565
F3 K1 F2 152.71(6) 1_565 1_665
F7 K1 F2 83.80(4) 1_665 1_665
F4 K1 F2 75.74(4) . 1_665
F1 K1 F2 46.99(4) 1_665 1_665
N1 K1 F2 119.67(5) 1_565 1_665
F3 K1 F6 66.75(4) 1_565 .
F7 K1 F6 91.19(4) 1_665 .
F4 K1 F6 47.74(4) . .
F1 K1 F6 104.66(4) 1_665 .
N1 K1 F6 113.47(5) 1_565 .
F2 K1 F6 122.80(4) 1_665 .
F3 K1 B2 91.55(5) 1_565 .
F7 K1 B2 93.65(5) 1_665 .
F4 K1 B2 25.78(5) . .
F1 K1 B2 83.41(5) 1_665 .
N1 K1 B2 133.12(6) 1_565 .
F2 K1 B2 97.56(5) 1_665 .
F6 K1 B2 25.74(5) . .
F3 K1 B1 172.93(6) 1_565 1_665
F7 K1 B1 108.22(6) 1_665 1_665
F4 K1 B1 81.19(5) . 1_665
F1 K1 B1 23.66(5) 1_665 1_665
N1 K1 B1 107.03(6) 1_565 1_665
F2 K1 B1 24.42(5) 1_665 1_665
F6 K1 B1 120.30(5) . 1_665
B2 K1 B1 95.40(6) . 1_665
F3 K1 K3 84.83(4) 1_565 .
F7 K1 K3 38.83(3) 1_665 .
F4 K1 K3 39.16(3) . .
F1 K1 K3 107.81(3) 1_665 .
N1 K1 K3 150.76(4) 1_565 .
F2 K1 K3 78.93(3) 1_665 .
F6 K1 K3 63.67(3) . .
B2 K1 K3 56.76(5) . .
B1 K1 K3 97.89(5) 1_665 .
F3 K1 K2 138.37(3) 1_565 .
F7 K1 K2 106.85(4) 1_665 .
F4 K1 K2 38.25(3) . .
F1 K1 K2 40.36(3) 1_665 .
N1 K1 K2 136.11(4) 1_565 .
F2 K1 K2 55.80(3) 1_665 .
F6 K1 K2 71.92(3) . .
B2 K1 K2 46.83(4) . .
B1 K1 K2 48.59(4) 1_665 .
K3 K1 K2 72.486(12) . .
F3 K1 K2 33.83(3) 1_565 1_455
F7 K1 K2 79.19(3) 1_665 1_455
F4 K1 K2 75.21(3) . 1_455
F1 K1 K2 135.16(3) 1_665 1_455
N1 K1 K2 91.41(4) 1_565 1_455
F2 K1 K2 148.78(3) 1_665 1_455
F6 K1 K2 32.92(2) . 1_455
B2 K1 K2 58.03(4) . 1_455
B1 K1 K2 153.22(5) 1_665 1_455
K3 K1 K2 71.378(12) . 1_455
K2 K1 K2 104.736(15) . 1_455
F6 K2 F11 73.05(5) 1_655 1_655
F6 K2 F5 153.11(5) 1_655 .
F11 K2 F5 132.39(4) 1_655 .
F6 K2 F3 68.96(4) 1_655 1_665
F11 K2 F3 76.66(5) 1_655 1_665
F5 K2 F3 119.87(4) . 1_665
F6 K2 F4 158.43(5) 1_655 .
F11 K2 F4 86.53(4) 1_655 .
F5 K2 F4 48.45(4) . .
F3 K2 F4 100.09(4) 1_665 .
F6 K2 F1 107.93(4) 1_655 1_665
F11 K2 F1 111.72(4) 1_655 1_665
F5 K2 F1 73.56(4) . 1_665
F3 K2 F1 46.59(4) 1_665 1_665
F4 K2 F1 72.83(4) . 1_665
F6 K2 N3 110.75(4) 1_655 .
F11 K2 N3 101.83(5) 1_655 .
F5 K2 N3 61.09(4) . .
F3 K2 N3 178.48(5) 1_665 .
F4 K2 N3 79.68(4) . .
F1 K2 N3 134.49(4) 1_665 .
F6 K2 B2 170.86(5) 1_655 .
F11 K2 B2 107.20(6) 1_655 .
F5 K2 B2 25.19(5) . .
F3 K2 B2 120.14(5) 1_665 .
F4 K2 B2 26.38(5) . .
F1 K2 B2 80.64(5) 1_665 .
N3 K2 B2 60.12(5) . .
F6 K2 B1 92.33(5) 1_655 1_665
F11 K2 B1 88.83(6) 1_655 1_665
F5 K2 B1 96.25(5) . 1_665
F3 K2 B1 24.14(5) 1_665 1_665
F4 K2 B1 80.13(5) . 1_665
F1 K2 B1 24.97(5) 1_665 1_665
N3 K2 B1 156.49(5) . 1_665
B2 K2 B1 96.81(6) . 1_665
F6 K2 C23 89.20(7) 1_655 1_455
F11 K2 C23 159.63(6) 1_655 1_455
F5 K2 C23 67.00(6) . 1_455
F3 K2 C23 87.84(7) 1_665 1_455
F4 K2 C23 109.44(7) . 1_455
F1 K2 C23 63.69(6) 1_665 1_455
N3 K2 C23 93.65(6) . 1_455
B2 K2 C23 91.92(7) . 1_455
B1 K2 C23 81.85(7) 1_665 1_455
F6 K2 K1 141.76(3) 1_655 .
F11 K2 K1 102.98(3) 1_655 .
F5 K2 K1 51.86(3) . .
F3 K2 K1 73.12(3) 1_665 .
F4 K2 K1 36.12(3) . .
F1 K2 K1 36.81(3) 1_665 .
N3 K2 K1 107.28(3) . .
B2 K2 K1 47.37(4) . .
B1 K2 K1 49.46(4) 1_665 .
C23 K2 K1 84.65(6) 1_455 .
F6 K2 K1 37.21(3) 1_655 1_655
F11 K2 K1 71.89(3) 1_655 1_655
F5 K2 K1 145.51(3) . 1_655
F3 K2 K1 31.75(3) 1_665 1_655
F4 K2 K1 129.71(3) . 1_655
F1 K2 K1 74.15(3) 1_665 1_655
N3 K2 K1 147.95(3) . 1_655
B2 K2 K1 151.89(4) . 1_655
B1 K2 K1 55.33(4) 1_665 1_655
C23 K2 K1 87.96(5) 1_455 1_655
K1 K2 K1 104.736(15) . 1_655
F12 K3 F10 157.43(5) 1_655 .
F12 K3 F4 70.03(4) 1_655 .
F10 K3 F4 130.66(4) . .
F12 K3 F7 104.63(4) 1_655 1_665
F10 K3 F7 76.84(4) . 1_665
F4 K3 F7 75.19(4) . 1_665
F12 K3 F9 70.03(4) 1_655 1_665
F10 K3 F9 97.01(4) . 1_665
F4 K3 F9 93.13(4) . 1_665
F7 K3 F9 47.61(4) 1_665 1_665
F12 K3 F11 155.13(5) 1_655 .
F10 K3 F11 47.30(4) . .
F4 K3 F11 85.62(4) . .
F7 K3 F11 72.70(4) 1_665 .
F9 K3 F11 117.92(4) 1_665 .
F12 K3 N6 111.83(5) 1_655 .
F10 K3 N6 62.14(4) . .
F4 K3 N6 134.92(5) . .
F7 K3 N6 138.83(5) 1_665 .
F9 K3 N6 130.92(5) 1_665 .
F11 K3 N6 81.54(4) . .
F12 K3 B4 171.80(5) 1_655 .
F10 K3 B4 25.34(5) . .
F4 K3 B4 111.25(6) . .
F7 K3 B4 83.41(5) 1_665 .
F9 K3 B4 117.56(5) 1_665 .
F11 K3 B4 25.85(5) . .
N6 K3 B4 61.21(5) . .
F12 K3 B3 91.84(5) 1_655 1_665
F10 K3 B3 80.50(5) . 1_665
F4 K3 B3 90.12(6) . 1_665
F7 K3 B3 24.82(6) 1_665 1_665
F9 K3 B3 24.65(5) 1_665 1_665
F11 K3 B3 93.30(5) . 1_665
N6 K3 B3 133.46(6) . 1_665
B4 K3 B3 96.24(6) . 1_665
F12 K3 K1 88.84(3) 1_655 .
F10 K3 K1 103.70(3) . .
F4 K3 K1 38.29(3) . .
F7 K3 K1 36.99(3) 1_665 .
F9 K3 K1 68.09(3) 1_665 .
F11 K3 K1 74.28(3) . .
N6 K3 K1 155.07(4) . .
B4 K3 K1 96.91(5) . .
B3 K3 K1 55.41(5) 1_665 .
F12 K3 K4 36.69(3) 1_655 .
F10 K3 K4 130.74(3) . .
F4 K3 K4 74.87(3) . .
F7 K3 K4 70.85(3) 1_665 .
F9 K3 K4 34.20(3) 1_665 .
F11 K3 K4 141.92(3) . .
N6 K3 K4 134.80(4) . .
B4 K3 K4 151.30(4) . .
B3 K3 K4 55.16(4) 1_665 .
K1 K3 K4 70.128(12) . .
F12 K3 K4 141.63(3) 1_655 1_455
F10 K3 K4 35.14(3) . 1_455
F4 K3 K4 106.71(3) . 1_455
F7 K3 K4 41.71(3) 1_665 1_455
F9 K3 K4 72.06(3) 1_665 1_455
F11 K3 K4 49.72(3) . 1_455
N6 K3 K4 97.25(3) . 1_455
B4 K3 K4 46.41(4) . 1_455
B3 K3 K4 49.84(4) 1_665 1_455
K1 K3 K4 71.667(12) . 1_455
K4 K3 K4 104.943(15) . 1_455
F9 K4 F2 80.58(5) 1_665 1_665
F9 K4 F8 146.83(5) 1_665 1_765
F2 K4 F8 125.16(5) 1_665 1_765
F9 K4 F10 108.27(4) 1_665 1_655
F2 K4 F10 120.98(4) 1_665 1_655
F8 K4 F10 77.97(4) 1_765 1_655
F9 K4 F12 69.47(4) 1_665 1_655
F2 K4 F12 88.07(4) 1_665 1_655
F8 K4 F12 125.52(4) 1_765 1_655
F10 K4 F12 47.62(4) 1_655 1_655
F9 K4 N4 66.69(5) 1_665 1_665
F2 K4 N4 83.65(5) 1_665 1_665
F8 K4 N4 93.43(5) 1_765 1_665
F10 K4 N4 154.53(5) 1_655 1_665
F12 K4 N4 136.14(5) 1_655 1_665
F9 K4 F7 167.22(5) 1_665 1_765
F2 K4 F7 88.90(4) 1_665 1_765
F8 K4 F7 45.95(4) 1_765 1_765
F10 K4 F7 71.02(4) 1_655 1_765
F12 K4 F7 103.16(4) 1_655 1_765
N4 K4 F7 119.59(5) 1_665 1_765
F9 K4 B4 94.64(5) 1_665 1_655
F2 K4 B4 97.91(6) 1_665 1_655
F8 K4 B4 101.02(5) 1_765 1_655
F10 K4 B4 25.77(5) 1_655 1_655
F12 K4 B4 25.80(5) 1_655 1_655
N4 K4 B4 160.85(6) 1_665 1_655
F7 K4 B4 79.55(5) 1_765 1_655
F9 K4 F11 108.03(4) 1_665 1_655
F2 K4 F11 80.19(4) 1_665 1_655
F8 K4 F11 97.76(4) 1_765 1_655
F10 K4 F11 41.02(4) 1_655 1_655
F12 K4 F11 41.30(4) 1_655 1_655
N4 K4 F11 163.67(5) 1_665 1_655
F7 K4 F11 62.64(3) 1_765 1_655
B4 K4 F11 24.43(5) 1_655 1_655
F9 K4 B3 167.85(6) 1_665 1_765
F2 K4 B3 106.02(6) 1_665 1_765
F8 K4 B3 22.15(6) 1_765 1_765
F10 K4 B3 77.44(5) 1_655 1_765
F12 K4 B3 120.23(5) 1_655 1_765
N4 K4 B3 103.42(6) 1_665 1_765
F7 K4 B3 24.51(5) 1_765 1_765
B4 K4 B3 94.52(6) 1_655 1_765
F11 K4 B3 83.41(5) 1_655 1_765
F9 K4 K3 37.69(3) 1_665 .
F2 K4 K3 77.65(3) 1_665 .
F8 K4 K3 153.29(3) 1_765 .
F10 K4 K3 77.80(3) 1_655 .
F12 K4 K3 32.63(3) 1_655 .
N4 K4 K3 103.77(4) 1_665 .
F7 K4 K3 132.80(3) 1_765 .
B4 K4 K3 58.41(4) 1_655 .
F11 K4 K3 70.50(3) 1_655 .
B3 K4 K3 152.80(4) 1_765 .
F9 K4 K3 140.46(3) 1_665 1_655
F2 K4 K3 108.12(4) 1_665 1_655
F8 K4 K3 57.66(3) 1_765 1_655
F10 K4 K3 33.71(3) 1_655 1_655
F12 K4 K3 72.31(3) 1_655 1_655
N4 K4 K3 150.69(4) 1_665 1_655
F7 K4 K3 37.32(3) 1_765 1_655
B4 K4 K3 46.56(4) 1_655 1_655
F11 K4 K3 40.62(3) 1_655 1_655
B3 K4 K3 47.97(4) 1_765 1_655
K3 K4 K3 104.943(15) . 1_655
B1 F1 K1 106.02(13) . 1_445
B1 F1 K2 94.02(12) . 1_445
K1 F1 K2 102.83(4) 1_445 1_445
B1 F2 K4 128.55(14) . 1_445
B1 F2 K1 98.32(13) . 1_445
K4 F2 K1 129.84(5) 1_445 1_445
B1 F3 K1 140.20(13) . 1_545
B1 F3 K2 102.34(12) . 1_445
K1 F3 K2 114.42(5) 1_545 1_445
B2 F4 K1 99.22(12) . .
B2 F4 K3 119.44(12) . .
K1 F4 K3 102.55(4) . .
B2 F4 K2 92.17(11) . .
K1 F4 K2 105.63(4) . .
K3 F4 K2 133.01(5) . .
B2 F5 K2 100.97(12) . .
B2 F6 K2 153.29(12) . 1_455
B2 F6 K1 91.60(11) . .
K2 F6 K1 109.87(4) 1_455 .
B3 F7 K1 122.98(13) . 1_445
B3 F7 K3 101.30(13) . 1_445
K1 F7 K3 104.18(5) 1_445 1_445
B3 F7 K4 94.33(12) . 1_345
K1 F7 K4 128.56(6) 1_445 1_345
K3 F7 K4 100.97(4) 1_445 1_345
B3 F8 K4 112.23(14) . 1_345
B3 F9 K4 133.36(13) . 1_445
B3 F9 K3 97.29(13) . 1_445
K4 F9 K3 108.12(5) 1_445 1_445
B4 F10 K3 101.27(12) . .
B4 F10 K4 96.51(11) . 1_455
K3 F10 K4 111.15(4) . 1_455
B4 F11 K2 135.10(13) . 1_455
B4 F11 K3 90.59(12) . .
K2 F11 K3 134.23(5) 1_455 .
B4 F11 K4 71.10(11) . 1_455
K2 F11 K4 105.75(4) 1_455 1_455
K3 F11 K4 89.66(4) . 1_455
B4 F12 K3 156.25(12) . 1_455
B4 F12 K4 92.93(11) . 1_455
K3 F12 K4 110.68(4) 1_455 1_455
N2 N1 C1 103.48(16) . .
N2 N1 K1 123.07(12) . 1_545
C1 N1 K1 119.68(13) . 1_545
N1 N2 N3 116.94(16) . .
N1 N2 C7 120.26(16) . .
N3 N2 C7 122.56(17) . .
N2 N3 C6 103.01(16) . .
N2 N3 K2 134.88(13) . .
C6 N3 K2 109.19(12) . .
N5 N4 C24 103.19(16) . .
N5 N4 K4 125.20(13) . 1_445
C24 N4 K4 114.86(13) . 1_445
N4 N5 N6 116.90(17) . .
N4 N5 C30 120.34(17) . .
N6 N5 C30 122.75(17) . .
N5 N6 C29 103.20(16) . .
N5 N6 K3 135.62(13) . .
C29 N6 K3 110.87(13) . .
N1 C1 C6 107.99(17) . .
N1 C1 C2 129.42(18) . .
C6 C1 C2 122.59(18) . .
C3 C2 C1 113.15(18) . .
C3 C2 B1 119.77(19) . .
C1 C2 B1 126.82(19) . .
C2 C3 C4 124.1(2) . .
C5 C4 C3 123.99(19) . .
C4 C5 C6 112.95(18) . .
C4 C5 B2 122.26(18) . .
C6 C5 B2 124.75(18) . .
N3 C6 C1 108.58(17) . .
N3 C6 C5 128.29(19) . .
C1 C6 C5 123.13(18) . .
N2 C7 C16 109.14(17) . .
N2 C7 C8 108.06(17) . .
C16 C7 C8 114.96(19) . .
C9 C8 C7 114.92(18) . .
C10 C9 C8 113.5(2) . .
C9 C10 C11 113.7(2) . .
C10 C11 C12 113.9(2) . .
C13 C12 C11 114.0(2) . .
C12 C13 C14 113.9(2) . .
C15 C14 C13 114.0(3) . .
C7 C16 C17 114.03(18) . .
C18 C17 C16 111.39(19) . .
C19 C18 C17 114.0(2) . .
C18 C19 C20 113.6(2) . .
C21 C20 C19 115.0(2) . .
C22 C21 C20 114.2(2) . .
C21 C22 C23 113.8(3) . .
C22 C23 K2 103.53(19) . 1_655
N4 C24 C29 108.32(18) . .
N4 C24 C25 129.04(19) . .
C29 C24 C25 122.63(19) . .
C26 C25 C24 112.95(19) . .
C26 C25 B3 119.7(2) . .
C24 C25 B3 126.9(2) . .
C25 C26 C27 124.4(2) . .
C28 C27 C26 123.4(2) . .
C27 C28 C29 113.19(18) . .
C27 C28 B4 121.81(19) . .
C29 C28 B4 124.99(18) . .
N6 C29 C24 108.38(18) . .
N6 C29 C28 128.38(18) . .
C24 C29 C28 123.23(19) . .
N5 C30 C39 109.31(17) . .
N5 C30 C31 109.58(18) . .
C39 C30 C31 114.4(2) . .
C32 C31 C30 115.9(2) . .
C31 C32 C33 112.5(2) . .
C34 C33 C32 113.3(2) . .
C33 C34 C35 113.5(3) . .
C36 C35 C34 113.9(3) . .
C35 C36 C37 115.4(3) . .
C38 C37 C36 115.6(4) . .
C30 C39 C40 113.90(19) . .
C41 C40 C39 111.1(2) . .
C42 C41 C40 114.5(2) . .
C43 C42 C41 113.6(2) . .
C44 C43 C42 114.4(3) . .
C43 C44 C45 112.7(3) . .
C46 C45 C44 115.6(4) . .
F3 B1 F1 106.42(19) . .
F3 B1 F2 107.4(2) . .
F1 B1 F2 104.30(18) . .
F3 B1 C2 114.58(18) . .
F1 B1 C2 111.82(19) . .
F2 B1 C2 111.61(19) . .
F3 B1 K2 53.52(10) . 1_445
F1 B1 K2 61.02(10) . 1_445
F2 B1 K2 91.85(12) . 1_445
C2 B1 K2 156.50(16) . 1_445
F3 B1 K1 133.83(14) . 1_445
F1 B1 K1 50.32(10) . 1_445
F2 B1 K1 57.26(11) . 1_445
C2 B1 K1 111.39(13) . 1_445
K2 B1 K1 81.96(6) 1_445 1_445
F5 B2 F6 107.11(18) . .
F5 B2 F4 105.69(17) . .
F6 B2 F4 105.68(17) . .
F5 B2 C5 114.82(18) . .
F6 B2 C5 112.40(17) . .
F4 B2 C5 110.52(18) . .
F5 B2 K2 53.83(9) . .
F6 B2 K2 145.33(14) . .
F4 B2 K2 61.45(10) . .
C5 B2 K2 102.23(12) . .
F5 B2 K1 86.82(11) . .
F6 B2 K1 62.66(10) . .
F4 B2 K1 55.00(9) . .
C5 B2 K1 157.68(15) . .
K2 B2 K1 85.80(6) . .
F8 B3 F9 108.4(2) . .
F8 B3 F7 104.67(18) . .
F9 B3 F7 106.16(19) . .
F8 B3 C25 110.75(19) . .
F9 B3 C25 115.17(19) . .
F7 B3 C25 111.0(2) . .
F8 B3 K3 96.93(13) . 1_445
F9 B3 K3 58.05(10) . 1_445
F7 B3 K3 53.88(10) . 1_445
C25 B3 K3 151.73(16) . 1_445
F8 B3 K4 45.63(10) . 1_345
F9 B3 K4 131.42(14) . 1_345
F7 B3 K4 61.17(11) . 1_345
C25 B3 K4 112.91(14) . 1_345
K3 B3 K4 82.19(6) 1_445 1_345
F12 B4 F11 106.58(18) . .
F12 B4 F10 106.22(17) . .
F11 B4 F10 104.77(17) . .
F12 B4 C28 112.10(17) . .
F11 B4 C28 113.11(18) . .
F10 B4 C28 113.45(18) . .
F12 B4 K4 61.27(10) . 1_455
F11 B4 K4 84.47(11) . 1_455
F10 B4 K4 57.72(9) . 1_455
C28 B4 K4 162.38(15) . 1_455
F12 B4 K3 148.08(14) . .
F11 B4 K3 63.56(10) . .
F10 B4 K3 53.39(9) . .
C28 B4 K3 99.34(12) . .
K4 B4 K3 87.04(6) 1_455 .

loop_
_geom_bond_atom_site_label_1
_geom_bond_atom_site_label_2
_geom_bond_distance
_geom_bond_site_symmetry_2
K1 F3 2.5936(14) 1_565
K1 F7 2.6346(15) 1_665
K1 F4 2.6951(13) .
K1 F1 2.7055(14) 1_665
K1 N1 2.8359(18) 1_565
K1 F2 2.8722(16) 1_665
K1 F6 2.8861(14) .
K1 B2 3.248(2) .
K1 B1 3.379(3) 1_665
K1 K3 4.2455(7) .
K1 K2 4.4025(7) .
K1 K2 4.4882(7) 1_455
K2 F6 2.5936(13) 1_655
K2 F11 2.6392(15) 1_655
K2 F5 2.6474(13) .
K2 F3 2.7445(15) 1_665
K2 F4 2.8299(14) .
K2 F1 2.9240(14) 1_665
K2 N3 3.1161(17) .
K2 B2 3.219(2) .
K2 B1 3.334(3) 1_665
K2 C23 3.484(3) 1_455
K2 K1 4.4882(7) 1_655
K3 F12 2.5547(13) 1_655
K3 F10 2.6456(13) .
K3 F4 2.7466(14) .
K3 F7 2.7458(14) 1_665
K3 F9 2.8514(15) 1_665
K3 F11 2.8945(15) .
K3 N6 3.0055(18) .
K3 B4 3.232(2) .
K3 B3 3.333(3) 1_665
K3 K4 4.4327(7) .
K3 K4 4.4460(7) 1_455
K4 F9 2.6212(14) 1_665
K4 F2 2.6339(16) 1_665
K4 F8 2.6482(14) 1_765
K4 F10 2.7437(13) 1_655
K4 F12 2.8310(13) 1_655
K4 N4 2.9008(18) 1_665
K4 F7 3.0130(16) 1_765
K4 B4 3.224(2) 1_655
K4 F11 3.3919(14) 1_655
K4 B3 3.430(3) 1_765
K4 K3 4.4459(7) 1_655
F1 B1 1.411(3) .
F1 K1 2.7054(14) 1_445
F1 K2 2.9240(14) 1_445
F2 B1 1.412(3) .
F2 K4 2.6340(16) 1_445
F2 K1 2.8722(16) 1_445
F3 B1 1.396(3) .
F3 K1 2.5936(14) 1_545
F3 K2 2.7445(15) 1_445
F4 B2 1.431(3) .
F5 B2 1.396(3) .
F6 B2 1.411(3) .
F6 K2 2.5936(13) 1_455
F7 B3 1.427(3) .
F7 K1 2.6348(15) 1_445
F7 K3 2.7456(14) 1_445
F7 K4 3.0131(16) 1_345
F8 B3 1.397(3) .
F8 K4 2.6482(14) 1_345
F9 B3 1.402(3) .
F9 K4 2.6211(14) 1_445
F9 K3 2.8514(14) 1_445
F10 B4 1.411(3) .
F10 K4 2.7437(13) 1_455
F11 B4 1.409(3) .
F11 K2 2.6391(15) 1_455
F11 K4 3.3920(14) 1_455
F12 B4 1.405(3) .
F12 K3 2.5547(13) 1_455
F12 K4 2.8310(13) 1_455
N1 N2 1.328(2) .
N1 C1 1.357(3) .
N1 K1 2.8358(18) 1_545
N2 N3 1.324(2) .
N2 C7 1.487(3) .
N3 C6 1.361(3) .
N4 N5 1.326(2) .
N4 C24 1.357(3) .
N4 K4 2.9007(18) 1_445
N5 N6 1.326(2) .
N5 C30 1.482(3) .
N6 C29 1.356(3) .
C1 C6 1.408(3) .
C1 C2 1.416(3) .
C2 C3 1.370(3) .
C2 B1 1.594(3) .
C3 C4 1.412(3) .
C4 C5 1.369(3) .
C5 C6 1.417(3) .
C5 B2 1.588(3) .
C7 C16 1.516(3) .
C7 C8 1.522(3) .
C8 C9 1.515(3) .
C9 C10 1.509(3) .
C10 C11 1.514(3) .
C11 C12 1.513(3) .
C12 C13 1.508(4) .
C13 C14 1.510(4) .
C14 C15 1.507(4) .
C16 C17 1.526(3) .
C17 C18 1.511(3) .
C18 C19 1.508(3) .
C19 C20 1.529(4) .
C20 C21 1.508(4) .
C21 C22 1.504(4) .
C22 C23 1.505(4) .
C23 K2 3.485(3) 1_655
C24 C29 1.406(3) .
C24 C25 1.414(3) .
C25 C26 1.375(3) .
C25 B3 1.604(3) .
C26 C27 1.411(3) .
C27 C28 1.373(3) .
C28 C29 1.414(3) .
C28 B4 1.596(3) .
C30 C39 1.519(3) .
C30 C31 1.521(3) .
C31 C32 1.509(3) .
C32 C33 1.515(4) .
C33 C34 1.503(4) .
C34 C35 1.526(4) .
C35 C36 1.500(5) .
C36 C37 1.517(6) .
C37 C38 1.502(6) .
C39 C40 1.523(3) .
C40 C41 1.510(3) .
C41 C42 1.505(3) .
C42 C43 1.499(4) .
C43 C44 1.497(4) .
C44 C45 1.521(5) .
C45 C46 1.357(6) .
B1 K2 3.334(3) 1_445
B1 K1 3.379(2) 1_445
B3 K3 3.333(3) 1_445
B3 K4 3.430(3) 1_345
B4 K4 3.224(2) 1_455
